data_7122725
loop_
_publ_author_name
'Le\'on, F\'elix'
'Francos, Javier'
'Lopez-Serrano, Joaquin'
'Garc\'ia-Garrido, Sergio E'
'Cadierno, Victorio'
'Pizzano, Antonio'

_publ_section_title
;
 Double asymmetric hydrogenation of conjugated dienes: a self-breeding
 chirality route for C2 symmetric 1,4-diols
;
_journal_name_full 'Chemical Communications'
_journal_paper_doi 10.1039/C8CC09391A
_journal_year 2018
_chemical_formula_moiety 'C18 H26 O4'
_chemical_formula_sum 'C18 H26 O4'
_chemical_formula_weight 306.39
_chemical_name_systematic
;
 ?
;
_space_group_crystal_system monoclinic
_space_group_IT_number 14
_space_group_name_Hall '-P 2yn'
_space_group_name_H-M_alt 'P 1 21/n 1'
_symmetry_space_group_name_Hall '-P 2yn'
_symmetry_space_group_name_H-M 'P 1 21/n 1'
_atom_sites_solution_hydrogens mixed
_audit_creation_method SHELXL-2014
_audit_update_record
;
2018-09-26 deposited with the CCDC.
2018-12-11 downloaded from the CCDC.
;
_cell_angle_alpha 90
_cell_angle_beta 104.990(3)
_cell_angle_gamma 90
_cell_formula_units_Z 2
_cell_length_a 5.4153(2)
_cell_length_b 16.4548(4)
_cell_length_c 9.6656(3)
_cell_measurement_reflns_used 1869
_cell_measurement_temperature 140(2)
_cell_measurement_theta_max 69.0660
_cell_measurement_theta_min 5.3690
_cell_volume 831.97(5)
_computing_cell_refinement
;
CrysAlisPro, Agilent Technologies,
Version 1.171.37.35 (release 13-08-2014 CrysAlis171 .NET)
(compiled Aug 13 2014,18:06:01)
;
_computing_data_collection
;
CrysAlisPro, Agilent Technologies,
Version 1.171.37.35 (release 13-08-2014 CrysAlis171 .NET)
(compiled Aug 13 2014,18:06:01)
;
_computing_data_reduction
;
CrysAlisPro, Agilent Technologies,
Version 1.171.37.35 (release 13-08-2014 CrysAlis171 .NET)
(compiled Aug 13 2014,18:06:01)
;
_computing_structure_refinement 'SHELXL-2014 (Sheldrick, 2014)'
_diffrn_ambient_temperature 140(2)
_diffrn_detector_area_resol_mean 8.2640
_diffrn_measured_fraction_theta_full 0.996
_diffrn_measured_fraction_theta_max 0.983
_diffrn_measurement_device_type 'Xcalibur, Onyx, Nova'
_diffrn_measurement_method '\w scans'
_diffrn_radiation_type CuK\a
_diffrn_radiation_wavelength 1.5418
_diffrn_reflns_av_R_equivalents 0.0290
_diffrn_reflns_av_unetI/netI 0.0311
_diffrn_reflns_Laue_measured_fraction_full 0.996
_diffrn_reflns_Laue_measured_fraction_max 0.983
_diffrn_reflns_limit_h_max 6
_diffrn_reflns_limit_h_min -6
_diffrn_reflns_limit_k_max 14
_diffrn_reflns_limit_k_min -19
_diffrn_reflns_limit_l_max 11
_diffrn_reflns_limit_l_min -11
_diffrn_reflns_number 3657
_diffrn_reflns_point_group_measured_fraction_full 0.996
_diffrn_reflns_point_group_measured_fraction_max 0.983
_diffrn_reflns_theta_full 67.680
_diffrn_reflns_theta_max 69.516
_diffrn_reflns_theta_min 5.376
_diffrn_source 'sealed X-ray tube'
_exptl_absorpt_coefficient_mu 0.685
_exptl_absorpt_correction_T_max 1.00000
_exptl_absorpt_correction_T_min 0.71453
_exptl_absorpt_correction_type multi-scan
_exptl_absorpt_process_details
;
CrysAlisPro, Agilent Technologies,
Version 1.171.37.35 (release 13-08-2014 CrysAlis171 .NET)
(compiled Aug 13 2014,18:06:01)
Empirical absorption correction using spherical harmonics,
 implemented in SCALE3 ABSPACK scaling algorithm.
;
_exptl_crystal_colour white
_exptl_crystal_density_diffrn 1.223
_exptl_crystal_description prism
_exptl_crystal_F_000 332
_exptl_crystal_recrystallization_method 'Re-crystallisation from solvent: Hexane / Ethyl Acetate'
_exptl_crystal_size_max 0.180
_exptl_crystal_size_mid 0.180
_exptl_crystal_size_min 0.110
_refine_diff_density_max 0.212
_refine_diff_density_min -0.176
_refine_diff_density_rms 0.040
_refine_ls_extinction_method none
_refine_ls_goodness_of_fit_ref 1.041
_refine_ls_hydrogen_treatment mixed
_refine_ls_matrix_type full
_refine_ls_number_parameters 109
_refine_ls_number_reflns 1532
_refine_ls_number_restraints 0
_refine_ls_restrained_S_all 1.041
_refine_ls_R_factor_all 0.0465
_refine_ls_R_factor_gt 0.0388
_refine_ls_shift/su_max 0.000
_refine_ls_shift/su_mean 0.000
_refine_ls_structure_factor_coef Fsqd
_refine_ls_weighting_details 'w=1/[\s^2^(Fo^2^)+(0.0532P)^2^+0.2099P] where P=(Fo^2^+2Fc^2^)/3'
_refine_ls_weighting_scheme calc
_refine_ls_wR_factor_gt 0.1003
_refine_ls_wR_factor_ref 0.1080
_reflns_Friedel_coverage 0.000
_reflns_number_gt 1291
_reflns_number_total 1532
_reflns_threshold_expression 'I > 2\s(I)'
_cod_data_source_file c8cc09391a2.cif
_cod_data_source_block 1f
_cod_database_code 7122725
_shelx_space_group_comment
;
The symmetry employed for this shelxl refinement is uniquely defined
by the following loop, which should always be used as a source of
symmetry information in preference to the above space-group names.
They are only intended as comments.
;
_shelx_estimated_absorpt_t_min 0.887
_shelx_estimated_absorpt_t_max 0.928
_shelxl_version_number 2014-3

loop_
_space_group_symop_operation_xyz
'x, y, z'
'-x+1/2, y+1/2, -z+1/2'
'-x, -y, -z'
'x-1/2, -y-1/2, z-1/2'

loop_
_atom_site_label
_atom_site_type_symbol
_atom_site_fract_x
_atom_site_fract_y
_atom_site_fract_z
_atom_site_U_iso_or_equiv
_atom_site_adp_type
_atom_site_occupancy
_atom_site_site_symmetry_order
_atom_site_calc_flag
_atom_site_refinement_flags_posn
_atom_site_refinement_flags_adp
C1 C 0.0470(3) 0.95973(9) 0.73702(14) 0.0262(3) Uani 1 1 d . .
C2 C -0.1965(3) 1.00393(10) 0.67626(16) 0.0342(4) Uani 1 1 d . .
H2A H -0.1876 1.0579 0.7200 0.051 Uiso 1 1 calc R U
H2B H -0.3388 0.9734 0.6963 0.051 Uiso 1 1 calc R U
H2C H -0.2237 1.0096 0.5725 0.051 Uiso 1 1 calc R U
C3 C 0.3054(3) 0.90695(8) 0.95583(13) 0.0238(3) Uani 1 1 d . .
C4 C 0.5006(3) 0.95639(9) 1.01021(14) 0.0250(3) Uani 1 1 d . .
C5 C 0.2993(3) 0.81732(9) 0.97870(14) 0.0264(3) Uani 1 1 d . .
C6 C 0.0900(3) 0.78869(10) 1.04870(18) 0.0361(4) Uani 1 1 d . .
H6A H 0.1498 0.7930 1.1543 0.043 Uiso 1 1 calc R U
H6B H -0.0660 0.8222 1.0153 0.043 Uiso 1 1 calc R U
C7 C 0.0353(4) 0.70047(11) 1.0036(2) 0.0477(5) Uani 1 1 d . .
H7A H -0.1492 0.6928 0.9580 0.057 Uiso 1 1 calc R U
H7B H 0.0851 0.6642 1.0879 0.057 Uiso 1 1 calc R U
C8 C 0.1924(3) 0.68130(9) 0.89743(17) 0.0370(4) Uani 1 1 d . .
H8A H 0.0929 0.6477 0.8173 0.044 Uiso 1 1 calc R U
H8B H 0.3514 0.6521 0.9451 0.044 Uiso 1 1 calc R U
C9 C 0.2526(3) 0.76453(9) 0.84387(16) 0.0333(4) Uani 1 1 d . .
H9A H 0.1069 0.7853 0.7677 0.040 Uiso 1 1 calc R U
H9B H 0.4065 0.7622 0.8067 0.040 Uiso 1 1 calc R U
H4 H 0.656(3) 0.9330(10) 1.0698(18) 0.027(4) Uiso 1 1 d . .
H5 H 0.469(3) 0.8026(11) 1.0432(19) 0.032(4) Uiso 1 1 d . .
O1 O 0.07078(18) 0.94009(6) 0.87707(10) 0.0255(3) Uani 1 1 d . .
O2 O 0.2071(2) 0.94328(7) 0.67598(11) 0.0368(3) Uani 1 1 d . .

loop_
_atom_site_aniso_label
_atom_site_aniso_U_11
_atom_site_aniso_U_22
_atom_site_aniso_U_33
_atom_site_aniso_U_23
_atom_site_aniso_U_13
_atom_site_aniso_U_12
C1 0.0296(7) 0.0249(7) 0.0232(7) -0.0006(5) 0.0049(5) -0.0041(6)
C2 0.0333(8) 0.0360(8) 0.0309(8) 0.0029(6) 0.0039(6) 0.0050(7)
C3 0.0261(7) 0.0254(7) 0.0204(6) 0.0011(5) 0.0065(5) 0.0013(5)
C4 0.0272(7) 0.0255(8) 0.0213(6) 0.0005(5) 0.0045(5) 0.0009(6)
C5 0.0291(7) 0.0248(7) 0.0251(7) 0.0000(5) 0.0066(5) -0.0009(6)
C6 0.0452(9) 0.0291(8) 0.0403(8) 0.0003(6) 0.0220(7) -0.0043(7)
C7 0.0589(11) 0.0311(9) 0.0614(11) -0.0032(8) 0.0304(9) -0.0117(8)
C8 0.0464(9) 0.0238(8) 0.0400(8) -0.0040(6) 0.0100(7) -0.0041(7)
C9 0.0451(9) 0.0266(8) 0.0305(8) -0.0034(6) 0.0139(6) -0.0021(7)
O1 0.0250(5) 0.0285(5) 0.0225(5) 0.0005(4) 0.0053(4) 0.0005(4)
O2 0.0350(6) 0.0503(7) 0.0266(5) 0.0053(5) 0.0108(4) 0.0075(5)

loop_
_atom_type_symbol
_atom_type_description
_atom_type_scat_dispersion_real
_atom_type_scat_dispersion_imag
_atom_type_scat_source
C C 0.0181 0.0091 'International Tables Vol C Tables 4.2.6.8 and 6.1.1.4'
H H 0.0000 0.0000 'International Tables Vol C Tables 4.2.6.8 and 6.1.1.4'
O O 0.0492 0.0322 'International Tables Vol C Tables 4.2.6.8 and 6.1.1.4'

loop_
_geom_angle_atom_site_label_1
_geom_angle_atom_site_label_2
_geom_angle_atom_site_label_3
_geom_angle
_geom_angle_site_symmetry_3
O2 C1 O1 122.68(13) .
O2 C1 C2 126.61(13) .
O1 C1 C2 110.71(12) .
C4 C3 O1 119.31(12) .
C4 C3 C5 126.27(13) .
O1 C3 C5 114.24(11) .
C3 C4 C4 125.27(16) 3_677
C3 C5 C9 116.07(11) .
C3 C5 C6 114.53(12) .
C9 C5 C6 102.85(12) .
C7 C6 C5 106.12(13) .
C6 C7 C8 106.76(13) .
C7 C8 C9 104.33(13) .
C8 C9 C5 102.87(12) .
C1 O1 C3 117.86(10) .

loop_
_geom_bond_atom_site_label_1
_geom_bond_atom_site_label_2
_geom_bond_distance
_geom_bond_site_symmetry_2
C1 O2 1.1990(18) .
C1 O1 1.3651(17) .
C1 C2 1.488(2) .
C3 C4 1.330(2) .
C3 O1 1.4108(16) .
C3 C5 1.493(2) .
C4 C4 1.449(3) 3_677
C5 C9 1.532(2) .
C5 C6 1.536(2) .
C6 C7 1.523(2) .
C7 C8 1.526(2) .
C8 C9 1.529(2) .
